data_7707848
loop_
_publ_author_name
'Paparo, Albert'
'Nguyen, Anh L. P.'
'Silvia, Jared S.'
'Spaniol, Thomas P.'
'Maron, Laurent'
'Cummins, Christopher C.'
'Okuda, Jun'

_publ_section_title
;
 Dihydrogen cleavage by a dimetalloxycarbene-borane frustrated Lewis pair.
;
_journal_issue 31
_journal_name_full 'Dalton transactions (Cambridge, England : 2003)'
_journal_page_first 10692
_journal_page_last 10695
_journal_paper_doi 10.1039/d1dt02273c
_journal_volume 50
_journal_year 2021
_chemical_formula_moiety 'C36 H54 N3 Ti, C18 H1 B1 F15'
_chemical_formula_sum 'C54 H55 B F15 N3 Ti'
_chemical_formula_weight 1089.72
_chemical_properties_physical ', Air-sensitive,Moisture-sensitive,Oxygen-sensitive'
_space_group_crystal_system monoclinic
_space_group_IT_number 14
_space_group_name_Hall '-P 2ybc'
_space_group_name_H-M_alt 'P 1 21/c 1'
_atom_sites_solution_hydrogens mixed
_audit_creation_method SHELXL-2014/7
_audit_update_record
;
2017-05-18 deposited with the CCDC.	2021-07-19 downloaded from the CCDC.
;
_cell_angle_alpha 90
_cell_angle_beta 96.448(4)
_cell_angle_gamma 90
_cell_formula_units_Z 4
_cell_length_a 17.895(3)
_cell_length_b 14.464(2)
_cell_length_c 19.870(3)
_cell_measurement_reflns_used 2672
_cell_measurement_temperature 100(2)
_cell_measurement_theta_max 21.20
_cell_measurement_theta_min 2.24
_cell_volume 5110.5(14)
_computing_cell_refinement 'Bruker SMART (2001)'
_computing_data_collection 'Bruker SMART (2001)'
_computing_data_reduction 'Bruker SAINT+ (1999)'
_computing_molecular_graphics 'ORTEP-III (Farrugia, 1999)'
_computing_structure_refinement 'SHELXL-2014/7 (Sheldrick, 2014)'
_computing_structure_solution 'SIR-92 (Altomare 1992)'
_diffrn_ambient_temperature 100(2)
_diffrn_measured_fraction_theta_full 0.985
_diffrn_measured_fraction_theta_max 0.985
_diffrn_measurement_device_type 'Bruker APEX-I CCD'
_diffrn_measurement_method '\w scans'
_diffrn_radiation_monochromator 'multilayer optics'
_diffrn_radiation_source microsource
_diffrn_radiation_type MoK\a
_diffrn_radiation_wavelength 0.71073
_diffrn_reflns_av_R_equivalents 0.1163
_diffrn_reflns_av_unetI/netI 0.0849
_diffrn_reflns_Laue_measured_fraction_full 0.985
_diffrn_reflns_Laue_measured_fraction_max 0.985
_diffrn_reflns_limit_h_max 19
_diffrn_reflns_limit_h_min -19
_diffrn_reflns_limit_k_max 16
_diffrn_reflns_limit_k_min -15
_diffrn_reflns_limit_l_max 21
_diffrn_reflns_limit_l_min -22
_diffrn_reflns_number 35080
_diffrn_reflns_point_group_measured_fraction_full 0.985
_diffrn_reflns_point_group_measured_fraction_max 0.985
_diffrn_reflns_theta_full 23.450
_diffrn_reflns_theta_max 23.450
_diffrn_reflns_theta_min 1.745
_exptl_absorpt_coefficient_mu 0.262
_exptl_absorpt_correction_T_max 0.7449
_exptl_absorpt_correction_T_min 0.3827
_exptl_absorpt_correction_type multi-scan
_exptl_absorpt_process_details 'Sadabs Bruker'
_exptl_crystal_colour red
_exptl_crystal_density_diffrn 1.416
_exptl_crystal_description block
_exptl_crystal_F_000 2248
_exptl_crystal_recrystallization_method 'Re-crystallisation from solvent: diethyl ether and n-hexane'
_exptl_crystal_size_max 0.330
_exptl_crystal_size_mid 0.210
_exptl_crystal_size_min 0.090
_refine_diff_density_max 0.449
_refine_diff_density_min -0.360
_refine_diff_density_rms 0.062
_refine_ls_extinction_method none
_refine_ls_goodness_of_fit_ref 1.036
_refine_ls_hydrogen_treatment mixed
_refine_ls_matrix_type full
_refine_ls_number_parameters 685
_refine_ls_number_reflns 7413
_refine_ls_number_restraints 0
_refine_ls_restrained_S_all 1.036
_refine_ls_R_factor_all 0.0808
_refine_ls_R_factor_gt 0.0531
_refine_ls_shift/su_max 0.001
_refine_ls_shift/su_mean 0.000
_refine_ls_structure_factor_coef Fsqd
_refine_ls_weighting_details 'w=1/[\s^2^(Fo^2^)+(0.0452P)^2^+2.5662P] where P=(Fo^2^+2Fc^2^)/3'
_refine_ls_weighting_scheme calc
_refine_ls_wR_factor_gt 0.1181
_refine_ls_wR_factor_ref 0.1341
_reflns_Friedel_coverage 0.000
_reflns_number_gt 5399
_reflns_number_total 7413
_reflns_threshold_expression 'I > 2\s(I)'
_cod_data_source_file d1dt02273c2.cif
_cod_data_source_block 5
_cod_depositor_comments 'Adding full bibliography for 7707848--7707849.cif.'
_cod_original_sg_symbol_H-M 'P 21/c'
_cod_database_code 7707848
_shelx_shelxl_version_number 2014/7
_shelx_space_group_comment
;
The symmetry employed for this shelxl refinement is uniquely defined
by the following loop, which should always be used as a source of
symmetry information in preference to the above space-group names.
They are only intended as comments.
;
_shelx_estimated_absorpt_t_min 0.918
_shelx_estimated_absorpt_t_max 0.977

loop_
_space_group_symop_operation_xyz
'x, y, z'
'-x, y+1/2, -z+1/2'
'-x, -y, -z'
'x, -y-1/2, z-1/2'

loop_
_atom_site_label
_atom_site_type_symbol
_atom_site_fract_x
_atom_site_fract_y
_atom_site_fract_z
_atom_site_U_iso_or_equiv
_atom_site_adp_type
_atom_site_occupancy
_atom_site_site_symmetry_order
_atom_site_calc_flag
_atom_site_refinement_flags_posn
_atom_site_refinement_flags_adp
_atom_site_refinement_flags_occupancy
_atom_site_disorder_assembly
_atom_site_disorder_group
Ti1 Ti 0.27243(3) 0.26722(4) 0.67085(3) 0.01837(18) Uani 1 1 d . . . . .
N1 N 0.23200(16) 0.33757(19) 0.59660(15) 0.0221(7) Uani 1 1 d . . . . .
N2 N 0.35913(16) 0.20456(19) 0.65212(15) 0.0223(7) Uani 1 1 d . . . . .
N3 N 0.29324(15) 0.34132(19) 0.74782(14) 0.0199(7) Uani 1 1 d . . . . .
C1 C 0.2224(2) 0.4315(3) 0.56622(19) 0.0299(10) Uani 1 1 d . . . . .
C2 C 0.2777(2) 0.4951(3) 0.6069(2) 0.0335(10) Uani 1 1 d . . . . .
H2A H 0.2657 0.4981 0.6537 0.050 Uiso 1 1 calc R U . . .
H2B H 0.2742 0.5572 0.5869 0.050 Uiso 1 1 calc R U . . .
H2C H 0.3288 0.4713 0.6062 0.050 Uiso 1 1 calc R U . . .
C3 C 0.1421(2) 0.4651(3) 0.5695(2) 0.0378(11) Uani 1 1 d . . . . .
H3A H 0.1072 0.4258 0.5408 0.057 Uiso 1 1 calc R U . . .
H3B H 0.1375 0.5291 0.5534 0.057 Uiso 1 1 calc R U . . .
H3C H 0.1301 0.4620 0.6163 0.057 Uiso 1 1 calc R U . . .
C4 C 0.2385(3) 0.4291(3) 0.4920(2) 0.0482(13) Uani 1 1 d . . . . .
H4A H 0.2907 0.4103 0.4897 0.072 Uiso 1 1 calc R U . . .
H4B H 0.2303 0.4907 0.4720 0.072 Uiso 1 1 calc R U . . .
H4C H 0.2046 0.3847 0.4669 0.072 Uiso 1 1 calc R U . . .
C5 C 0.18358(19) 0.2634(2) 0.57055(18) 0.0209(8) Uani 1 1 d . . . . .
C6 C 0.12729(18) 0.2357(2) 0.60913(18) 0.0195(8) Uani 1 1 d . . . . .
H6 H 0.1179 0.2710 0.6476 0.023 Uiso 1 1 calc R U . . .
C7 C 0.08423(19) 0.1563(2) 0.59194(18) 0.0205(8) Uani 1 1 d . . . . .
C8 C 0.09894(19) 0.1077(2) 0.53531(18) 0.0217(9) Uani 1 1 d . . . . .
H8 H 0.0701 0.0539 0.5232 0.026 Uiso 1 1 calc R U . . .
C9 C 0.15431(19) 0.1341(2) 0.49497(18) 0.0214(9) Uani 1 1 d . . . . .
C10 C 0.19688(19) 0.2122(2) 0.51358(18) 0.0221(9) Uani 1 1 d . . . . .
H10 H 0.2354 0.2309 0.4873 0.027 Uiso 1 1 calc R U . . .
C11 C 0.02185(19) 0.1301(3) 0.63273(19) 0.0251(9) Uani 1 1 d . . . . .
H11A H -0.0205 0.1726 0.6224 0.038 Uiso 1 1 calc R U . . .
H11B H 0.0399 0.1336 0.6811 0.038 Uiso 1 1 calc R U . . .
H11C H 0.0054 0.0668 0.6213 0.038 Uiso 1 1 calc R U . . .
C12 C 0.1686(2) 0.0785(3) 0.43440(19) 0.0291(10) Uani 1 1 d . . . . .
H12A H 0.1773 0.1202 0.3972 0.044 Uiso 1 1 calc R U . . .
H12B H 0.1248 0.0394 0.4206 0.044 Uiso 1 1 calc R U . . .
H12C H 0.2130 0.0395 0.4457 0.044 Uiso 1 1 calc R U . . .
C13 C 0.4203(2) 0.1963(3) 0.6072(2) 0.0278(9) Uani 1 1 d . . . . .
C14 C 0.3977(2) 0.1239(3) 0.5536(2) 0.0368(11) Uani 1 1 d . . . . .
H14A H 0.3888 0.0648 0.5755 0.055 Uiso 1 1 calc R U . . .
H14B H 0.4382 0.1164 0.5246 0.055 Uiso 1 1 calc R U . . .
H14C H 0.3517 0.1436 0.5259 0.055 Uiso 1 1 calc R U . . .
C15 C 0.4281(3) 0.2899(3) 0.5752(3) 0.0566(15) Uani 1 1 d . . . . .
H15A H 0.3795 0.3086 0.5513 0.085 Uiso 1 1 calc R U . . .
H15B H 0.4657 0.2865 0.5431 0.085 Uiso 1 1 calc R U . . .
H15C H 0.4440 0.3353 0.6106 0.085 Uiso 1 1 calc R U . . .
C16 C 0.4939(2) 0.1672(3) 0.6476(2) 0.0460(12) Uani 1 1 d . . . . .
H16A H 0.5069 0.2114 0.6844 0.069 Uiso 1 1 calc R U . . .
H16B H 0.5339 0.1661 0.6177 0.069 Uiso 1 1 calc R U . . .
H16C H 0.4881 0.1055 0.6666 0.069 Uiso 1 1 calc R U . . .
C17 C 0.34350(19) 0.1288(2) 0.69501(19) 0.0211(9) Uani 1 1 d . . . . .
C18 C 0.27744(19) 0.0793(2) 0.67625(19) 0.0208(8) Uani 1 1 d . . . . .
H18 H 0.2496 0.0911 0.6335 0.025 Uiso 1 1 calc R U . . .
C19 C 0.25129(19) 0.0125(2) 0.71929(19) 0.0220(9) Uani 1 1 d . . . . .
C20 C 0.2939(2) -0.0032(2) 0.7806(2) 0.0263(9) Uani 1 1 d . . . . .
H20 H 0.2768 -0.0477 0.8106 0.032 Uiso 1 1 calc R U . . .
C21 C 0.3615(2) 0.0440(3) 0.8003(2) 0.0270(9) Uani 1 1 d . . . . .
C22 C 0.3845(2) 0.1110(3) 0.75751(19) 0.0255(9) Uani 1 1 d . . . . .
H22 H 0.4289 0.1454 0.7709 0.031 Uiso 1 1 calc R U . . .
C23 C 0.18096(19) -0.0407(3) 0.6976(2) 0.0280(9) Uani 1 1 d . . . . .
H23A H 0.1703 -0.0827 0.7340 0.042 Uiso 1 1 calc R U . . .
H23B H 0.1876 -0.0765 0.6569 0.042 Uiso 1 1 calc R U . . .
H23C H 0.1389 0.0024 0.6878 0.042 Uiso 1 1 calc R U . . .
C24 C 0.4069(2) 0.0217(3) 0.8664(2) 0.0423(12) Uani 1 1 d . . . . .
H24A H 0.4535 0.0579 0.8707 0.063 Uiso 1 1 calc R U . . .
H24B H 0.4192 -0.0444 0.8679 0.063 Uiso 1 1 calc R U . . .
H24C H 0.3778 0.0369 0.9038 0.063 Uiso 1 1 calc R U . . .
C25 C 0.35090(19) 0.3875(3) 0.79590(19) 0.0237(9) Uani 1 1 d . . . . .
C26 C 0.4242(2) 0.3868(3) 0.7638(2) 0.0315(10) Uani 1 1 d . . . . .
H26A H 0.4378 0.3229 0.7541 0.047 Uiso 1 1 calc R U . . .
H26B H 0.4641 0.4147 0.7951 0.047 Uiso 1 1 calc R U . . .
H26C H 0.4179 0.4224 0.7216 0.047 Uiso 1 1 calc R U . . .
C27 C 0.3602(2) 0.3352(3) 0.86263(19) 0.0325(10) Uani 1 1 d . . . . .
H27A H 0.3128 0.3368 0.8830 0.049 Uiso 1 1 calc R U . . .
H27B H 0.4000 0.3642 0.8935 0.049 Uiso 1 1 calc R U . . .
H27C H 0.3738 0.2709 0.8545 0.049 Uiso 1 1 calc R U . . .
C28 C 0.3273(2) 0.4875(3) 0.8080(2) 0.0306(10) Uani 1 1 d . . . . .
H28A H 0.3227 0.5214 0.7650 0.046 Uiso 1 1 calc R U . . .
H28B H 0.3654 0.5173 0.8402 0.046 Uiso 1 1 calc R U . . .
H28C H 0.2789 0.4878 0.8265 0.046 Uiso 1 1 calc R U . . .
C29 C 0.21899(18) 0.3272(2) 0.76669(17) 0.0195(8) Uani 1 1 d . . . . .
C30 C 0.16128(19) 0.3921(3) 0.75450(18) 0.0240(9) Uani 1 1 d . . . . .
H30 H 0.1725 0.4522 0.7392 0.029 Uiso 1 1 calc R U . . .
C31 C 0.0887(2) 0.3705(3) 0.76421(19) 0.0257(9) Uani 1 1 d . . . . .
C32 C 0.0727(2) 0.2829(3) 0.78743(19) 0.0280(10) Uani 1 1 d . . . . .
H32 H 0.0224 0.2686 0.7948 0.034 Uiso 1 1 calc R U . . .
C33 C 0.1276(2) 0.2157(3) 0.80016(19) 0.0260(9) Uani 1 1 d . . . . .
C34 C 0.20084(19) 0.2387(3) 0.78919(17) 0.0216(9) Uani 1 1 d . . . . .
H34 H 0.2394 0.1936 0.7971 0.026 Uiso 1 1 calc R U . . .
C35 C 0.0262(2) 0.4402(3) 0.7491(2) 0.0378(11) Uani 1 1 d . . . . .
H35A H 0.0477 0.5022 0.7465 0.057 Uiso 1 1 calc R U . . .
H35B H -0.0069 0.4386 0.7851 0.057 Uiso 1 1 calc R U . . .
H35C H -0.0029 0.4250 0.7057 0.057 Uiso 1 1 calc R U . . .
C36 C 0.1091(2) 0.1222(3) 0.8269(2) 0.0349(10) Uani 1 1 d . . . . .
H36A H 0.0943 0.1288 0.8726 0.052 Uiso 1 1 calc R U . . .
H36B H 0.1534 0.0821 0.8283 0.052 Uiso 1 1 calc R U . . .
H36C H 0.0676 0.0948 0.7971 0.052 Uiso 1 1 calc R U . . .
C37 C 0.31319(19) 0.7134(2) 0.95498(18) 0.0220(9) Uani 1 1 d . . . . .
C38 C 0.3555(2) 0.6479(3) 0.9931(2) 0.0290(10) Uani 1 1 d . . . . .
C39 C 0.4119(2) 0.6685(3) 1.0428(2) 0.0289(10) Uani 1 1 d . . . . .
C40 C 0.4304(2) 0.7586(3) 1.0569(2) 0.0301(10) Uani 1 1 d . . . . .
C41 C 0.3913(2) 0.8273(3) 1.0194(2) 0.0295(10) Uani 1 1 d . . . . .
C42 C 0.3352(2) 0.8028(3) 0.9713(2) 0.0262(9) Uani 1 1 d . . . . .
C43 C 0.16764(19) 0.7337(2) 0.93514(18) 0.0205(8) Uani 1 1 d . . . . .
C44 C 0.1418(2) 0.6927(3) 0.99083(18) 0.0236(9) Uani 1 1 d . . . . .
C45 C 0.0835(2) 0.7250(3) 1.02380(19) 0.0276(9) Uani 1 1 d . . . . .
C46 C 0.0480(2) 0.8052(3) 1.00172(19) 0.0278(10) Uani 1 1 d . . . . .
C47 C 0.07129(19) 0.8501(3) 0.94703(19) 0.0244(9) Uani 1 1 d . . . . .
C48 C 0.1293(2) 0.8141(3) 0.91563(19) 0.0245(9) Uani 1 1 d . . . . .
C49 C 0.2435(2) 0.7141(2) 0.82270(19) 0.0231(9) Uani 1 1 d . . . . .
C50 C 0.3027(2) 0.7539(3) 0.79331(19) 0.0251(9) Uani 1 1 d . . . . .
C51 C 0.3055(2) 0.7620(3) 0.7247(2) 0.0278(9) Uani 1 1 d . . . . .
C52 C 0.2473(2) 0.7297(3) 0.68130(19) 0.0316(10) Uani 1 1 d . . . . .
C53 C 0.1862(2) 0.6907(3) 0.7061(2) 0.0299(10) Uani 1 1 d . . . . .
C54 C 0.1861(2) 0.6839(3) 0.7753(2) 0.0296(10) Uani 1 1 d . . . . .
F1 F 0.34117(13) 0.55689(15) 0.98200(11) 0.0391(6) Uani 1 1 d . . . . .
F2 F 0.45009(13) 0.60113(16) 1.07900(12) 0.0445(6) Uani 1 1 d . . . . .
F3 F 0.48495(12) 0.78045(16) 1.10561(12) 0.0423(6) Uani 1 1 d . . . . .
F4 F 0.41121(12) 0.91626(15) 1.03158(12) 0.0409(6) Uani 1 1 d . . . . .
F5 F 0.29679(11) 0.87327(14) 0.93726(11) 0.0325(5) Uani 1 1 d . . . . .
F6 F 0.17534(12) 0.61404(14) 1.01662(10) 0.0313(5) Uani 1 1 d . . . . .
F7 F 0.06125(12) 0.67932(16) 1.07738(11) 0.0373(6) Uani 1 1 d . . . . .
F8 F -0.00825(12) 0.83855(17) 1.03400(11) 0.0409(6) Uani 1 1 d . . . . .
F9 F 0.03770(12) 0.92982(15) 0.92545(11) 0.0377(6) Uani 1 1 d . . . . .
F10 F 0.14868(11) 0.86345(14) 0.86146(10) 0.0297(5) Uani 1 1 d . . . . .
F11 F 0.36258(11) 0.78814(15) 0.83298(11) 0.0328(6) Uani 1 1 d . . . . .
F12 F 0.36507(12) 0.80064(16) 0.70060(11) 0.0419(6) Uani 1 1 d . . . . .
F13 F 0.24807(13) 0.73770(16) 0.61307(11) 0.0421(6) Uani 1 1 d . . . . .
F14 F 0.12776(13) 0.65954(16) 0.66404(11) 0.0430(6) Uani 1 1 d . . . . .
F15 F 0.12500(12) 0.64269(16) 0.79665(11) 0.0387(6) Uani 1 1 d . . . . .
B1 B 0.2392(2) 0.6882(3) 0.9025(2) 0.0246(10) Uani 1 1 d . . . . .
H1 H 0.2354(18) 0.610(3) 0.9039(17) 0.030 Uiso 1 1 d . U . . .

loop_
_atom_site_aniso_label
_atom_site_aniso_U_11
_atom_site_aniso_U_22
_atom_site_aniso_U_33
_atom_site_aniso_U_23
_atom_site_aniso_U_13
_atom_site_aniso_U_12
Ti1 0.0255(4) 0.0138(4) 0.0167(4) -0.0010(3) 0.0062(3) -0.0023(3)
N1 0.0317(17) 0.0137(17) 0.0208(18) 0.0002(14) 0.0029(13) -0.0056(13)
N2 0.0293(17) 0.0161(17) 0.0230(18) -0.0002(14) 0.0096(14) -0.0044(13)
N3 0.0230(16) 0.0167(17) 0.0201(17) -0.0007(14) 0.0035(13) 0.0006(13)
C1 0.047(2) 0.019(2) 0.022(2) 0.0065(18) 0.0014(18) -0.0091(18)
C2 0.053(3) 0.019(2) 0.029(2) 0.0043(19) 0.004(2) -0.0079(19)
C3 0.052(3) 0.020(2) 0.039(3) 0.010(2) -0.007(2) -0.0006(19)
C4 0.091(4) 0.026(3) 0.027(3) 0.010(2) 0.005(2) -0.023(2)
C5 0.027(2) 0.016(2) 0.019(2) 0.0001(17) 0.0003(16) -0.0028(16)
C6 0.0274(19) 0.016(2) 0.016(2) -0.0009(17) 0.0039(16) 0.0029(16)
C7 0.0258(19) 0.019(2) 0.016(2) 0.0032(17) 0.0009(16) 0.0013(16)
C8 0.030(2) 0.012(2) 0.023(2) 0.0040(17) -0.0004(17) -0.0028(16)
C9 0.029(2) 0.017(2) 0.018(2) -0.0001(17) 0.0007(16) 0.0021(16)
C10 0.029(2) 0.024(2) 0.014(2) 0.0046(17) 0.0043(16) -0.0031(17)
C11 0.030(2) 0.020(2) 0.026(2) 0.0019(18) 0.0061(17) -0.0027(16)
C12 0.043(2) 0.024(2) 0.021(2) -0.0066(19) 0.0087(18) -0.0066(18)
C13 0.030(2) 0.021(2) 0.036(3) -0.0069(19) 0.0191(18) -0.0064(17)
C14 0.042(2) 0.038(3) 0.032(3) -0.008(2) 0.013(2) 0.002(2)
C15 0.076(3) 0.038(3) 0.068(4) 0.002(3) 0.058(3) -0.007(2)
C16 0.032(2) 0.060(3) 0.049(3) -0.023(3) 0.019(2) -0.009(2)
C17 0.026(2) 0.012(2) 0.026(2) -0.0034(17) 0.0110(17) 0.0001(15)
C18 0.027(2) 0.012(2) 0.024(2) -0.0017(17) 0.0047(16) 0.0030(16)
C19 0.028(2) 0.014(2) 0.026(2) -0.0005(18) 0.0071(17) 0.0041(16)
C20 0.031(2) 0.016(2) 0.032(2) 0.0072(18) 0.0060(18) 0.0006(17)
C21 0.031(2) 0.020(2) 0.030(2) 0.0010(19) 0.0001(18) 0.0018(17)
C22 0.025(2) 0.020(2) 0.032(3) -0.0008(19) 0.0057(18) -0.0018(16)
C23 0.029(2) 0.019(2) 0.036(3) 0.0039(19) 0.0047(18) -0.0010(17)
C24 0.045(3) 0.039(3) 0.040(3) 0.012(2) -0.006(2) -0.010(2)
C25 0.026(2) 0.022(2) 0.023(2) -0.0097(18) 0.0012(16) -0.0032(16)
C26 0.031(2) 0.029(2) 0.036(3) -0.010(2) 0.0052(18) -0.0050(18)
C27 0.028(2) 0.045(3) 0.024(2) -0.007(2) 0.0003(17) -0.0012(19)
C28 0.035(2) 0.028(2) 0.029(2) -0.013(2) 0.0029(18) -0.0020(18)
C29 0.0244(19) 0.023(2) 0.012(2) -0.0046(17) 0.0015(15) 0.0000(16)
C30 0.032(2) 0.020(2) 0.020(2) -0.0065(18) 0.0018(17) 0.0028(17)
C31 0.027(2) 0.030(2) 0.020(2) -0.0123(19) 0.0022(16) 0.0046(17)
C32 0.025(2) 0.039(3) 0.022(2) -0.014(2) 0.0091(17) -0.0044(18)
C33 0.031(2) 0.030(2) 0.018(2) -0.0065(18) 0.0073(17) -0.0047(18)
C34 0.026(2) 0.023(2) 0.016(2) -0.0008(17) 0.0037(16) 0.0007(16)
C35 0.032(2) 0.034(3) 0.047(3) -0.015(2) 0.003(2) 0.0073(19)
C36 0.040(2) 0.040(3) 0.026(2) -0.001(2) 0.0071(19) -0.013(2)
C37 0.028(2) 0.018(2) 0.023(2) -0.0010(18) 0.0148(16) 0.0011(16)
C38 0.038(2) 0.018(2) 0.032(2) 0.0051(19) 0.0085(19) 0.0047(18)
C39 0.025(2) 0.028(3) 0.033(3) 0.011(2) 0.0024(18) 0.0063(18)
C40 0.023(2) 0.036(3) 0.031(2) 0.004(2) 0.0035(18) -0.0010(19)
C41 0.031(2) 0.022(2) 0.038(3) -0.008(2) 0.0146(19) -0.0063(18)
C42 0.030(2) 0.019(2) 0.031(2) 0.0037(19) 0.0106(18) 0.0056(17)
C43 0.028(2) 0.015(2) 0.019(2) -0.0020(17) 0.0042(16) -0.0034(16)
C44 0.034(2) 0.019(2) 0.018(2) -0.0021(18) 0.0030(17) -0.0010(17)
C45 0.034(2) 0.031(2) 0.019(2) 0.0015(19) 0.0069(18) -0.0056(19)
C46 0.027(2) 0.037(3) 0.020(2) -0.005(2) 0.0054(17) 0.0023(18)
C47 0.028(2) 0.023(2) 0.022(2) -0.0016(18) 0.0008(17) 0.0063(17)
C48 0.030(2) 0.025(2) 0.019(2) -0.0008(19) 0.0052(17) -0.0043(17)
C49 0.031(2) 0.015(2) 0.025(2) 0.0004(17) 0.0078(17) 0.0083(16)
C50 0.030(2) 0.024(2) 0.022(2) 0.0025(18) 0.0046(18) 0.0102(17)
C51 0.038(2) 0.024(2) 0.024(2) 0.0064(19) 0.0161(19) 0.0079(18)
C52 0.059(3) 0.023(2) 0.016(2) 0.0037(19) 0.016(2) 0.014(2)
C53 0.046(3) 0.018(2) 0.025(3) -0.0029(19) 0.000(2) 0.0046(18)
C54 0.039(2) 0.024(2) 0.027(3) 0.0038(19) 0.0115(19) 0.0012(18)
F1 0.0565(15) 0.0193(14) 0.0395(15) 0.0072(11) -0.0028(11) 0.0048(11)
F2 0.0485(14) 0.0333(15) 0.0482(16) 0.0145(13) -0.0103(12) 0.0002(11)
F3 0.0349(13) 0.0427(15) 0.0475(16) 0.0000(12) -0.0038(12) -0.0061(11)
F4 0.0365(13) 0.0244(14) 0.0617(18) -0.0071(12) 0.0041(12) -0.0036(10)
F5 0.0335(12) 0.0165(12) 0.0475(15) 0.0032(11) 0.0046(10) 0.0057(10)
F6 0.0502(14) 0.0197(13) 0.0254(13) 0.0050(10) 0.0111(10) 0.0043(10)
F7 0.0456(13) 0.0428(15) 0.0264(13) 0.0055(12) 0.0169(11) -0.0014(11)
F8 0.0382(13) 0.0561(17) 0.0313(14) -0.0033(12) 0.0164(11) 0.0148(12)
F9 0.0438(13) 0.0349(14) 0.0348(14) 0.0015(11) 0.0065(11) 0.0152(11)
F10 0.0432(13) 0.0218(12) 0.0260(13) 0.0067(10) 0.0121(10) 0.0065(10)
F11 0.0304(12) 0.0385(14) 0.0310(14) 0.0072(11) 0.0095(10) 0.0001(10)
F12 0.0474(14) 0.0476(16) 0.0350(15) 0.0134(12) 0.0228(11) 0.0042(12)
F13 0.0679(16) 0.0398(15) 0.0208(14) 0.0060(11) 0.0145(11) 0.0093(12)
F14 0.0649(16) 0.0406(15) 0.0227(13) -0.0061(12) 0.0010(12) -0.0069(12)
F15 0.0483(14) 0.0422(15) 0.0271(13) -0.0044(11) 0.0111(11) -0.0183(11)
B1 0.035(2) 0.014(2) 0.026(3) 0.001(2) 0.008(2) 0.0007(19)

loop_
_atom_type_symbol
_atom_type_description
_atom_type_scat_dispersion_real
_atom_type_scat_dispersion_imag
_atom_type_scat_source
C C 0.0033 0.0016 'International Tables Vol C Tables 4.2.6.8 and 6.1.1.4'
H H 0.0000 0.0000 'International Tables Vol C Tables 4.2.6.8 and 6.1.1.4'
B B 0.0013 0.0007 'International Tables Vol C Tables 4.2.6.8 and 6.1.1.4'
F F 0.0171 0.0103 'International Tables Vol C Tables 4.2.6.8 and 6.1.1.4'
N N 0.0061 0.0033 'International Tables Vol C Tables 4.2.6.8 and 6.1.1.4'
Ti Ti 0.2776 0.4457 'International Tables Vol C Tables 4.2.6.8 and 6.1.1.4'

loop_
_geom_angle_atom_site_label_1
_geom_angle_atom_site_label_2
_geom_angle_atom_site_label_3
_geom_angle
_geom_angle_site_symmetry_1
_geom_angle_site_symmetry_3
_geom_angle_publ_flag
N1 Ti1 N2 111.28(13) . . ?
N1 Ti1 N3 110.93(13) . . ?
N2 Ti1 N3 110.31(13) . . ?
N1 Ti1 C29 106.09(13) . . ?
N2 Ti1 C29 138.62(13) . . ?
N3 Ti1 C29 36.91(12) . . ?
N1 Ti1 C17 139.81(13) . . ?
N2 Ti1 C17 36.85(12) . . ?
N3 Ti1 C17 105.25(12) . . ?
C29 Ti1 C17 113.32(12) . . ?
N1 Ti1 C5 36.65(12) . . ?
N2 Ti1 C5 108.05(13) . . ?
N3 Ti1 C5 137.95(12) . . ?
C29 Ti1 C5 112.47(12) . . ?
C17 Ti1 C5 115.73(12) . . ?
C5 N1 C1 119.8(3) . . ?
C5 N1 Ti1 92.4(2) . . ?
C1 N1 Ti1 146.4(2) . . ?
C17 N2 C13 119.9(3) . . ?
C17 N2 Ti1 91.7(2) . . ?
C13 N2 Ti1 146.9(3) . . ?
C29 N3 C25 119.5(3) . . ?
C29 N3 Ti1 91.6(2) . . ?
C25 N3 Ti1 147.6(2) . . ?
N1 C1 C2 107.4(3) . . ?
N1 C1 C3 109.8(3) . . ?
C2 C1 C3 110.2(3) . . ?
N1 C1 C4 110.1(3) . . ?
C2 C1 C4 110.2(3) . . ?
C3 C1 C4 109.1(3) . . ?
C1 C2 H2A 109.5 . . ?
C1 C2 H2B 109.5 . . ?
H2A C2 H2B 109.5 . . ?
C1 C2 H2C 109.5 . . ?
H2A C2 H2C 109.5 . . ?
H2B C2 H2C 109.5 . . ?
C1 C3 H3A 109.5 . . ?
C1 C3 H3B 109.5 . . ?
H3A C3 H3B 109.5 . . ?
C1 C3 H3C 109.5 . . ?
H3A C3 H3C 109.5 . . ?
H3B C3 H3C 109.5 . . ?
C1 C4 H4A 109.5 . . ?
C1 C4 H4B 109.5 . . ?
H4A C4 H4B 109.5 . . ?
C1 C4 H4C 109.5 . . ?
H4A C4 H4C 109.5 . . ?
H4B C4 H4C 109.5 . . ?
C6 C5 C10 119.6(3) . . ?
C6 C5 N1 117.4(3) . . ?
C10 C5 N1 122.5(3) . . ?
C6 C5 Ti1 90.1(2) . . ?
C10 C5 Ti1 121.8(2) . . ?
N1 C5 Ti1 50.92(16) . . ?
C5 C6 C7 120.9(3) . . ?
C5 C6 H6 119.6 . . ?
C7 C6 H6 119.6 . . ?
C8 C7 C6 117.8(3) . . ?
C8 C7 C11 122.3(3) . . ?
C6 C7 C11 119.8(3) . . ?
C7 C8 C9 122.9(3) . . ?
C7 C8 H8 118.6 . . ?
C9 C8 H8 118.6 . . ?
C10 C9 C8 118.2(3) . . ?
C10 C9 C12 120.9(3) . . ?
C8 C9 C12 120.9(3) . . ?
C9 C10 C5 120.6(3) . . ?
C9 C10 H10 119.7 . . ?
C5 C10 H10 119.7 . . ?
C7 C11 H11A 109.5 . . ?
C7 C11 H11B 109.5 . . ?
H11A C11 H11B 109.5 . . ?
C7 C11 H11C 109.5 . . ?
H11A C11 H11C 109.5 . . ?
H11B C11 H11C 109.5 . . ?
C9 C12 H12A 109.5 . . ?
C9 C12 H12B 109.5 . . ?
H12A C12 H12B 109.5 . . ?
C9 C12 H12C 109.5 . . ?
H12A C12 H12C 109.5 . . ?
H12B C12 H12C 109.5 . . ?
N2 C13 C15 106.8(3) . . ?
N2 C13 C14 108.7(3) . . ?
C15 C13 C14 110.7(4) . . ?
N2 C13 C16 110.8(3) . . ?
C15 C13 C16 110.8(4) . . ?
C14 C13 C16 109.0(3) . . ?
C13 C14 H14A 109.5 . . ?
C13 C14 H14B 109.5 . . ?
H14A C14 H14B 109.5 . . ?
C13 C14 H14C 109.5 . . ?
H14A C14 H14C 109.5 . . ?
H14B C14 H14C 109.5 . . ?
C13 C15 H15A 109.5 . . ?
C13 C15 H15B 109.5 . . ?
H15A C15 H15B 109.5 . . ?
C13 C15 H15C 109.5 . . ?
H15A C15 H15C 109.5 . . ?
H15B C15 H15C 109.5 . . ?
C13 C16 H16A 109.5 . . ?
C13 C16 H16B 109.5 . . ?
H16A C16 H16B 109.5 . . ?
C13 C16 H16C 109.5 . . ?
H16A C16 H16C 109.5 . . ?
H16B C16 H16C 109.5 . . ?
C22 C17 C18 119.2(3) . . ?
C22 C17 N2 123.5(3) . . ?
C18 C17 N2 116.7(3) . . ?
C22 C17 Ti1 123.3(3) . . ?
C18 C17 Ti1 87.7(2) . . ?
N2 C17 Ti1 51.40(16) . . ?
C17 C18 C19 121.3(3) . . ?
C17 C18 H18 119.3 . . ?
C19 C18 H18 119.3 . . ?
C20 C19 C18 117.5(3) . . ?
C20 C19 C23 122.2(3) . . ?
C18 C19 C23 120.3(3) . . ?
C19 C20 C21 122.6(3) . . ?
C19 C20 H20 118.7 . . ?
C21 C20 H20 118.7 . . ?
C22 C21 C20 118.4(3) . . ?
C22 C21 C24 121.3(3) . . ?
C20 C21 C24 120.3(3) . . ?
C21 C22 C17 121.0(3) . . ?
C21 C22 H22 119.5 . . ?
C17 C22 H22 119.5 . . ?
C19 C23 H23A 109.5 . . ?
C19 C23 H23B 109.5 . . ?
H23A C23 H23B 109.5 . . ?
C19 C23 H23C 109.5 . . ?
H23A C23 H23C 109.5 . . ?
H23B C23 H23C 109.5 . . ?
C21 C24 H24A 109.5 . . ?
C21 C24 H24B 109.5 . . ?
H24A C24 H24B 109.5 . . ?
C21 C24 H24C 109.5 . . ?
H24A C24 H24C 109.5 . . ?
H24B C24 H24C 109.5 . . ?
N3 C25 C27 109.7(3) . . ?
N3 C25 C26 107.3(3) . . ?
C27 C25 C26 110.3(3) . . ?
N3 C25 C28 110.0(3) . . ?
C27 C25 C28 109.8(3) . . ?
C26 C25 C28 109.7(3) . . ?
C25 C26 H26A 109.5 . . ?
C25 C26 H26B 109.5 . . ?
H26A C26 H26B 109.5 . . ?
C25 C26 H26C 109.5 . . ?
H26A C26 H26C 109.5 . . ?
H26B C26 H26C 109.5 . . ?
C25 C27 H27A 109.5 . . ?
C25 C27 H27B 109.5 . . ?
H27A C27 H27B 109.5 . . ?
C25 C27 H27C 109.5 . . ?
H27A C27 H27C 109.5 . . ?
H27B C27 H27C 109.5 . . ?
C25 C28 H28A 109.5 . . ?
C25 C28 H28B 109.5 . . ?
H28A C28 H28B 109.5 . . ?
C25 C28 H28C 109.5 . . ?
H28A C28 H28C 109.5 . . ?
H28B C28 H28C 109.5 . . ?
C30 C29 C34 118.3(3) . . ?
C30 C29 N3 123.2(3) . . ?
C34 C29 N3 117.8(3) . . ?
C30 C29 Ti1 117.4(2) . . ?
C34 C29 Ti1 92.9(2) . . ?
N3 C29 Ti1 51.52(16) . . ?
C31 C30 C29 121.1(4) . . ?
C31 C30 H30 119.4 . . ?
C29 C30 H30 119.4 . . ?
C30 C31 C32 119.3(3) . . ?
C30 C31 C35 120.8(4) . . ?
C32 C31 C35 119.9(3) . . ?
C33 C32 C31 122.1(3) . . ?
C33 C32 H32 119.0 . . ?
C31 C32 H32 119.0 . . ?
C32 C33 C34 117.7(4) . . ?
C32 C33 C36 121.1(3) . . ?
C34 C33 C36 121.2(3) . . ?
C33 C34 C29 121.5(3) . . ?
C33 C34 H34 119.3 . . ?
C29 C34 H34 119.3 . . ?
C31 C35 H35A 109.5 . . ?
C31 C35 H35B 109.5 . . ?
H35A C35 H35B 109.5 . . ?
C31 C35 H35C 109.5 . . ?
H35A C35 H35C 109.5 . . ?
H35B C35 H35C 109.5 . . ?
C33 C36 H36A 109.5 . . ?
C33 C36 H36B 109.5 . . ?
H36A C36 H36B 109.5 . . ?
C33 C36 H36C 109.5 . . ?
H36A C36 H36C 109.5 . . ?
H36B C36 H36C 109.5 . . ?
C42 C37 C38 112.9(3) . . ?
C42 C37 B1 123.3(3) . . ?
C38 C37 B1 123.4(3) . . ?
F1 C38 C39 116.2(3) . . ?
F1 C38 C37 119.7(3) . . ?
C39 C38 C37 124.1(4) . . ?
F2 C39 C38 121.1(4) . . ?
F2 C39 C40 118.9(3) . . ?
C38 C39 C40 120.0(4) . . ?
F3 C40 C39 121.1(4) . . ?
F3 C40 C41 120.4(4) . . ?
C39 C40 C41 118.6(4) . . ?
F4 C41 C42 122.3(4) . . ?
F4 C41 C40 118.8(3) . . ?
C42 C41 C40 118.9(4) . . ?
C41 C42 F5 116.6(3) . . ?
C41 C42 C37 125.5(4) . . ?
F5 C42 C37 118.0(3) . . ?
C44 C43 C48 112.7(3) . . ?
C44 C43 B1 119.5(3) . . ?
C48 C43 B1 127.7(3) . . ?
F6 C44 C45 115.6(3) . . ?
F6 C44 C43 119.2(3) . . ?
C45 C44 C43 125.3(4) . . ?
F7 C45 C46 120.0(3) . . ?
F7 C45 C44 121.1(3) . . ?
C46 C45 C44 118.9(3) . . ?
F8 C46 C47 121.3(3) . . ?
F8 C46 C45 119.7(3) . . ?
C47 C46 C45 118.9(3) . . ?
F9 C47 C46 119.5(3) . . ?
F9 C47 C48 120.9(3) . . ?
C46 C47 C48 119.6(3) . . ?
F10 C48 C47 115.5(3) . . ?
F10 C48 C43 119.9(3) . . ?
C47 C48 C43 124.6(3) . . ?
C54 C49 C50 112.7(3) . . ?
C54 C49 B1 118.4(3) . . ?
C50 C49 B1 128.4(3) . . ?
F11 C50 C51 115.7(3) . . ?
F11 C50 C49 119.9(3) . . ?
C51 C50 C49 124.4(4) . . ?
F12 C51 C52 120.1(3) . . ?
F12 C51 C50 120.5(4) . . ?
C52 C51 C50 119.3(4) . . ?
C51 C52 F13 120.7(4) . . ?
C51 C52 C53 119.9(4) . . ?
F13 C52 C53 119.4(4) . . ?
F14 C53 C52 120.7(4) . . ?
F14 C53 C54 120.7(4) . . ?
C52 C53 C54 118.6(4) . . ?
F15 C54 C53 115.8(4) . . ?
F15 C54 C49 119.2(3) . . ?
C53 C54 C49 125.0(4) . . ?
C37 B1 C43 105.8(3) . . ?
C37 B1 C49 116.4(3) . . ?
C43 B1 C49 114.5(3) . . ?
C37 B1 H1 104.7(17) . . ?
C43 B1 H1 109.8(17) . . ?
C49 B1 H1 105.1(18) . . ?

loop_
_geom_bond_atom_site_label_1
_geom_bond_atom_site_label_2
_geom_bond_distance
_geom_bond_site_symmetry_2
_geom_bond_publ_flag
Ti1 N1 1.870(3) . ?
Ti1 N2 1.870(3) . ?
Ti1 N3 1.870(3) . ?
Ti1 C29 2.388(3) . ?
Ti1 C17 2.391(4) . ?
Ti1 C5 2.407(4) . ?
N1 C5 1.438(4) . ?
N1 C1 1.489(5) . ?
N2 C17 1.435(4) . ?
N2 C13 1.492(4) . ?
N3 C29 1.435(4) . ?
N3 C25 1.484(4) . ?
C1 C2 1.515(5) . ?
C1 C3 1.526(5) . ?
C1 C4 1.534(5) . ?
C2 H2A 0.9800 . ?
C2 H2B 0.9800 . ?
C2 H2C 0.9800 . ?
C3 H3A 0.9800 . ?
C3 H3B 0.9800 . ?
C3 H3C 0.9800 . ?
C4 H4A 0.9800 . ?
C4 H4B 0.9800 . ?
C4 H4C 0.9800 . ?
C5 C6 1.392(5) . ?
C5 C10 1.396(5) . ?
C6 C7 1.403(5) . ?
C6 H6 0.9500 . ?
C7 C8 1.377(5) . ?
C7 C11 1.500(5) . ?
C8 C9 1.396(5) . ?
C8 H8 0.9500 . ?
C9 C10 1.389(5) . ?
C9 C12 1.492(5) . ?
C10 H10 0.9500 . ?
C11 H11A 0.9800 . ?
C11 H11B 0.9800 . ?
C11 H11C 0.9800 . ?
C12 H12A 0.9800 . ?
C12 H12B 0.9800 . ?
C12 H12C 0.9800 . ?
C13 C15 1.508(6) . ?
C13 C14 1.517(5) . ?
C13 C16 1.522(6) . ?
C14 H14A 0.9800 . ?
C14 H14B 0.9800 . ?
C14 H14C 0.9800 . ?
C15 H15A 0.9800 . ?
C15 H15B 0.9800 . ?
C15 H15C 0.9800 . ?
C16 H16A 0.9800 . ?
C16 H16B 0.9800 . ?
C16 H16C 0.9800 . ?
C17 C22 1.394(5) . ?
C17 C18 1.396(5) . ?
C18 C19 1.405(5) . ?
C18 H18 0.9500 . ?
C19 C20 1.381(5) . ?
C19 C23 1.496(5) . ?
C20 C21 1.406(5) . ?
C20 H20 0.9500 . ?
C21 C22 1.381(5) . ?
C21 C24 1.501(5) . ?
C22 H22 0.9500 . ?
C23 H23A 0.9800 . ?
C23 H23B 0.9800 . ?
C23 H23C 0.9800 . ?
C24 H24A 0.9800 . ?
C24 H24B 0.9800 . ?
C24 H24C 0.9800 . ?
C25 C27 1.519(5) . ?
C25 C26 1.521(5) . ?
C25 C28 1.533(5) . ?
C26 H26A 0.9800 . ?
C26 H26B 0.9800 . ?
C26 H26C 0.9800 . ?
C27 H27A 0.9800 . ?
C27 H27B 0.9800 . ?
C27 H27C 0.9800 . ?
C28 H28A 0.9800 . ?
C28 H28B 0.9800 . ?
C28 H28C 0.9800 . ?
C29 C30 1.396(5) . ?
C29 C34 1.406(5) . ?
C30 C31 1.370(5) . ?
C30 H30 0.9500 . ?
C31 C32 1.390(5) . ?
C31 C35 1.512(5) . ?
C32 C33 1.385(5) . ?
C32 H32 0.9500 . ?
C33 C34 1.393(5) . ?
C33 C36 1.503(5) . ?
C34 H34 0.9500 . ?
C35 H35A 0.9800 . ?
C35 H35B 0.9800 . ?
C35 H35C 0.9800 . ?
C36 H36A 0.9800 . ?
C36 H36B 0.9800 . ?
C36 H36C 0.9800 . ?
C37 C42 1.380(5) . ?
C37 C38 1.384(5) . ?
C37 B1 1.632(6) . ?
C38 F1 1.354(4) . ?
C38 C39 1.365(5) . ?
C39 F2 1.351(4) . ?
C39 C40 1.366(5) . ?
C40 F3 1.333(4) . ?
C40 C41 1.383(5) . ?
C41 F4 1.350(4) . ?
C41 C42 1.354(5) . ?
C42 F5 1.365(4) . ?
C43 C44 1.380(5) . ?
C43 C48 1.383(5) . ?
C43 B1 1.637(5) . ?
C44 F6 1.360(4) . ?
C44 C45 1.374(5) . ?
C45 F7 1.350(4) . ?
C45 C46 1.371(5) . ?
C46 F8 1.342(4) . ?
C46 C47 1.371(5) . ?
C47 F9 1.348(4) . ?
C47 C48 1.373(5) . ?
C48 F10 1.368(4) . ?
C49 C54 1.384(5) . ?
C49 C50 1.391(5) . ?
C49 B1 1.639(6) . ?
C50 F11 1.351(4) . ?
C50 C51 1.375(5) . ?
C51 F12 1.339(4) . ?
C51 C52 1.357(5) . ?
C52 F13 1.362(4) . ?
C52 C53 1.371(6) . ?
C53 F14 1.341(4) . ?
C53 C54 1.377(5) . ?
C54 F15 1.355(4) . ?
B1 H1 1.13(4) . ?

loop_
_geom_torsion_atom_site_label_1
_geom_torsion_atom_site_label_2
_geom_torsion_atom_site_label_3
_geom_torsion_atom_site_label_4
_geom_torsion
_geom_torsion_site_symmetry_1
_geom_torsion_site_symmetry_2
_geom_torsion_site_symmetry_3
_geom_torsion_site_symmetry_4
_geom_torsion_publ_flag
N2 Ti1 N1 C5 91.9(2) . . . . ?
N3 Ti1 N1 C5 -144.86(19) . . . . ?
C29 Ti1 N1 C5 -106.2(2) . . . . ?
C17 Ti1 N1 C5 62.4(3) . . . . ?
N2 Ti1 N1 C1 -103.4(4) . . . . ?
N3 Ti1 N1 C1 19.8(5) . . . . ?
C29 Ti1 N1 C1 58.5(5) . . . . ?
C17 Ti1 N1 C1 -133.0(4) . . . . ?
C5 Ti1 N1 C1 164.7(5) . . . . ?
N1 Ti1 N2 C17 -147.9(2) . . . . ?
N3 Ti1 N2 C17 88.5(2) . . . . ?
C29 Ti1 N2 C17 58.9(3) . . . . ?
C5 Ti1 N2 C17 -109.1(2) . . . . ?
N1 Ti1 N2 C13 16.3(5) . . . . ?
N3 Ti1 N2 C13 -107.3(4) . . . . ?
C29 Ti1 N2 C13 -136.9(4) . . . . ?
C17 Ti1 N2 C13 164.2(6) . . . . ?
C5 Ti1 N2 C13 55.1(5) . . . . ?
N1 Ti1 N3 C29 89.1(2) . . . . ?
N2 Ti1 N3 C29 -147.1(2) . . . . ?
C17 Ti1 N3 C29 -108.7(2) . . . . ?
C5 Ti1 N3 C29 58.3(3) . . . . ?
N1 Ti1 N3 C25 -106.3(4) . . . . ?
N2 Ti1 N3 C25 17.4(5) . . . . ?
C29 Ti1 N3 C25 164.5(6) . . . . ?
C17 Ti1 N3 C25 55.9(5) . . . . ?
C5 Ti1 N3 C25 -137.2(4) . . . . ?
C5 N1 C1 C2 176.5(3) . . . . ?
Ti1 N1 C1 C2 14.2(6) . . . . ?
C5 N1 C1 C3 56.7(4) . . . . ?
Ti1 N1 C1 C3 -105.6(4) . . . . ?
C5 N1 C1 C4 -63.5(4) . . . . ?
Ti1 N1 C1 C4 134.2(4) . . . . ?
C1 N1 C5 C6 -105.0(4) . . . . ?
Ti1 N1 C5 C6 65.3(3) . . . . ?
C1 N1 C5 C10 83.0(4) . . . . ?
Ti1 N1 C5 C10 -106.7(3) . . . . ?
C1 N1 C5 Ti1 -170.3(4) . . . . ?
C10 C5 C6 C7 0.7(5) . . . . ?
N1 C5 C6 C7 -171.5(3) . . . . ?
Ti1 C5 C6 C7 -126.7(3) . . . . ?
C5 C6 C7 C8 -0.8(5) . . . . ?
C5 C6 C7 C11 -177.6(3) . . . . ?
C6 C7 C8 C9 0.0(5) . . . . ?
C11 C7 C8 C9 176.7(3) . . . . ?
C7 C8 C9 C10 0.9(5) . . . . ?
C7 C8 C9 C12 179.4(3) . . . . ?
C8 C9 C10 C5 -1.0(5) . . . . ?
C12 C9 C10 C5 -179.6(3) . . . . ?
C6 C5 C10 C9 0.2(5) . . . . ?
N1 C5 C10 C9 172.0(3) . . . . ?
Ti1 C5 C10 C9 111.0(3) . . . . ?
C17 N2 C13 C15 -173.8(3) . . . . ?
Ti1 N2 C13 C15 24.5(6) . . . . ?
C17 N2 C13 C14 66.7(4) . . . . ?
Ti1 N2 C13 C14 -95.0(5) . . . . ?
C17 N2 C13 C16 -53.0(4) . . . . ?
Ti1 N2 C13 C16 145.2(4) . . . . ?
C13 N2 C17 C22 81.6(4) . . . . ?
Ti1 N2 C17 C22 -108.2(3) . . . . ?
C13 N2 C17 C18 -107.4(4) . . . . ?
Ti1 N2 C17 C18 62.8(3) . . . . ?
C13 N2 C17 Ti1 -170.1(4) . . . . ?
C22 C17 C18 C19 0.4(5) . . . . ?
N2 C17 C18 C19 -171.0(3) . . . . ?
Ti1 C17 C18 C19 -126.9(3) . . . . ?
C17 C18 C19 C20 -0.8(5) . . . . ?
C17 C18 C19 C23 -179.1(3) . . . . ?
C18 C19 C20 C21 -0.7(5) . . . . ?
C23 C19 C20 C21 177.6(3) . . . . ?
C19 C20 C21 C22 2.4(6) . . . . ?
C19 C20 C21 C24 -177.8(4) . . . . ?
C20 C21 C22 C17 -2.7(5) . . . . ?
C24 C21 C22 C17 177.5(4) . . . . ?
C18 C17 C22 C21 1.3(5) . . . . ?
N2 C17 C22 C21 172.1(3) . . . . ?
Ti1 C17 C22 C21 109.5(4) . . . . ?
C29 N3 C25 C27 56.6(4) . . . . ?
Ti1 N3 C25 C27 -105.6(5) . . . . ?
C29 N3 C25 C26 176.4(3) . . . . ?
Ti1 N3 C25 C26 14.3(6) . . . . ?
C29 N3 C25 C28 -64.3(4) . . . . ?
Ti1 N3 C25 C28 133.6(4) . . . . ?
C25 N3 C29 C30 88.9(4) . . . . ?
Ti1 N3 C29 C30 -100.5(3) . . . . ?
C25 N3 C29 C34 -100.8(4) . . . . ?
Ti1 N3 C29 C34 69.7(3) . . . . ?
C25 N3 C29 Ti1 -170.6(3) . . . . ?
C34 C29 C30 C31 0.1(5) . . . . ?
N3 C29 C30 C31 170.3(3) . . . . ?
Ti1 C29 C30 C31 110.2(3) . . . . ?
C29 C30 C31 C32 0.8(5) . . . . ?
C29 C30 C31 C35 -178.3(3) . . . . ?
C30 C31 C32 C33 -1.0(6) . . . . ?
C35 C31 C32 C33 178.1(3) . . . . ?
C31 C32 C33 C34 0.3(5) . . . . ?
C31 C32 C33 C36 178.5(4) . . . . ?
C32 C33 C34 C29 0.7(5) . . . . ?
C36 C33 C34 C29 -177.5(3) . . . . ?
C30 C29 C34 C33 -0.9(5) . . . . ?
N3 C29 C34 C33 -171.6(3) . . . . ?
Ti1 C29 C34 C33 -124.3(3) . . . . ?
C42 C37 C38 F1 -179.0(3) . . . . ?
B1 C37 C38 F1 7.6(5) . . . . ?
C42 C37 C38 C39 1.5(5) . . . . ?
B1 C37 C38 C39 -172.0(4) . . . . ?
F1 C38 C39 F2 -0.8(5) . . . . ?
C37 C38 C39 F2 178.7(3) . . . . ?
F1 C38 C39 C40 179.5(3) . . . . ?
C37 C38 C39 C40 -0.9(6) . . . . ?
F2 C39 C40 F3 -0.1(6) . . . . ?
C38 C39 C40 F3 179.5(3) . . . . ?
F2 C39 C40 C41 179.6(3) . . . . ?
C38 C39 C40 C41 -0.7(6) . . . . ?
F3 C40 C41 F4 2.1(5) . . . . ?
C39 C40 C41 F4 -177.6(3) . . . . ?
F3 C40 C41 C42 -178.7(3) . . . . ?
C39 C40 C41 C42 1.5(6) . . . . ?
F4 C41 C42 F5 -2.9(5) . . . . ?
C40 C41 C42 F5 177.9(3) . . . . ?
F4 C41 C42 C37 178.2(3) . . . . ?
C40 C41 C42 C37 -0.9(6) . . . . ?
C38 C37 C42 C41 -0.6(5) . . . . ?
B1 C37 C42 C41 172.9(4) . . . . ?
C38 C37 C42 F5 -179.4(3) . . . . ?
B1 C37 C42 F5 -5.9(5) . . . . ?
C48 C43 C44 F6 -178.6(3) . . . . ?
B1 C43 C44 F6 -1.4(5) . . . . ?
C48 C43 C44 C45 1.3(5) . . . . ?
B1 C43 C44 C45 178.5(4) . . . . ?
F6 C44 C45 F7 -1.1(5) . . . . ?
C43 C44 C45 F7 178.9(3) . . . . ?
F6 C44 C45 C46 178.5(3) . . . . ?
C43 C44 C45 C46 -1.4(6) . . . . ?
F7 C45 C46 F8 0.7(5) . . . . ?
C44 C45 C46 F8 -178.9(3) . . . . ?
F7 C45 C46 C47 -179.7(3) . . . . ?
C44 C45 C46 C47 0.7(6) . . . . ?
F8 C46 C47 F9 0.6(5) . . . . ?
C45 C46 C47 F9 -179.0(3) . . . . ?
F8 C46 C47 C48 179.6(3) . . . . ?
C45 C46 C47 C48 0.0(6) . . . . ?
F9 C47 C48 F10 -1.1(5) . . . . ?
C46 C47 C48 F10 179.9(3) . . . . ?
F9 C47 C48 C43 178.9(3) . . . . ?
C46 C47 C48 C43 -0.1(6) . . . . ?
C44 C43 C48 F10 179.5(3) . . . . ?
B1 C43 C48 F10 2.6(6) . . . . ?
C44 C43 C48 C47 -0.6(5) . . . . ?
B1 C43 C48 C47 -177.5(4) . . . . ?
C54 C49 C50 F11 179.0(3) . . . . ?
B1 C49 C50 F11 -9.3(6) . . . . ?
C54 C49 C50 C51 -0.8(5) . . . . ?
B1 C49 C50 C51 170.9(4) . . . . ?
F11 C50 C51 F12 0.8(5) . . . . ?
C49 C50 C51 F12 -179.4(3) . . . . ?
F11 C50 C51 C52 -179.7(3) . . . . ?
C49 C50 C51 C52 0.2(6) . . . . ?
F12 C51 C52 F13 -1.2(6) . . . . ?
C50 C51 C52 F13 179.2(3) . . . . ?
F12 C51 C52 C53 -179.6(3) . . . . ?
C50 C51 C52 C53 0.9(6) . . . . ?
C51 C52 C53 F14 179.2(3) . . . . ?
F13 C52 C53 F14 0.8(5) . . . . ?
C51 C52 C53 C54 -1.1(6) . . . . ?
F13 C52 C53 C54 -179.5(3) . . . . ?
F14 C53 C54 F15 1.3(5) . . . . ?
C52 C53 C54 F15 -178.4(3) . . . . ?
F14 C53 C54 C49 -179.9(3) . . . . ?
C52 C53 C54 C49 0.3(6) . . . . ?
C50 C49 C54 F15 179.3(3) . . . . ?
B1 C49 C54 F15 6.7(5) . . . . ?
C50 C49 C54 C53 0.6(6) . . . . ?
B1 C49 C54 C53 -172.0(4) . . . . ?
C42 C37 B1 C43 -59.9(4) . . . . ?
C38 C37 B1 C43 112.9(4) . . . . ?
C42 C37 B1 C49 68.6(5) . . . . ?
C38 C37 B1 C49 -118.6(4) . . . . ?
C44 C43 B1 C37 -74.1(4) . . . . ?
C48 C43 B1 C37 102.6(4) . . . . ?
C44 C43 B1 C49 156.3(3) . . . . ?
C48 C43 B1 C49 -26.9(5) . . . . ?
C54 C49 B1 C37 172.2(3) . . . . ?
C50 C49 B1 C37 0.9(6) . . . . ?
C54 C49 B1 C43 -63.7(4) . . . . ?
C50 C49 B1 C43 125.0(4) . . . . ?
